data_4133101
loop_
_publ_author_name
'Cheung, Pui Man'
'Burns, Kyle T.'
'Kwon, Yubin M.'
'Deshaye, Megan Y.'
'Aguayo, Kristopher J.'
'Oswald, Victoria F.'
'Seda, Takele'
'Zakharov, Lev N.'
'Kowalczyk, Tim'
'Gilbertson, John D.'

_publ_section_title
;
 Hemilabile Proton Relays and Redox Activity Lead to {FeNO} <sup>x</sup>
 and Significant Rate Enhancements in NO<sub>2</sub><sup>-</sup>
 Reduction.
;
_journal_issue 49
_journal_name_full 'Journal of the American Chemical Society'
_journal_page_first 17040
_journal_page_last 17050
_journal_paper_doi 10.1021/jacs.8b08520
_journal_volume 140
_journal_year 2018
_chemical_formula_sum 'C51 H58 B Fe N6 O2'
_chemical_formula_weight 853.69
_space_group_crystal_system triclinic
_space_group_IT_number 2
_space_group_name_Hall '-P 1'
_space_group_name_H-M_alt 'P -1'
_atom_sites_solution_hydrogens geom
_audit_creation_method SHELXL-2014/7
_cell_angle_alpha 77.913(6)
_cell_angle_beta 75.424(6)
_cell_angle_gamma 84.359(6)
_cell_formula_units_Z 2
_cell_length_a 10.4011(12)
_cell_length_b 14.4990(17)
_cell_length_c 15.8935(18)
_cell_measurement_reflns_used 9761
_cell_measurement_temperature 173(2)
_cell_measurement_theta_max 66.60
_cell_measurement_theta_min 2.93
_cell_volume 2265.6(5)
_computing_cell_refinement 'Bruker SAINT'
_computing_data_collection 'Bruker APEX2'
_computing_data_reduction 'Bruker SAINT'
_computing_molecular_graphics 'Bruker SHELXTL'
_computing_publication_material 'Bruker SHELXTL'
_computing_structure_refinement 'SHELXL-2014/7 (Sheldrick, 2014)'
_computing_structure_solution 'SHELXS-97 (Sheldrick 2008)'
_diffrn_ambient_temperature 173(2)
_diffrn_measured_fraction_theta_full 0.993
_diffrn_measured_fraction_theta_max 0.993
_diffrn_measurement_device_type 'Bruker Apex II CCD'
_diffrn_measurement_method '\f and \w scans'
_diffrn_radiation_type CuK\a
_diffrn_radiation_wavelength 1.54178
_diffrn_reflns_av_R_equivalents 0.0582
_diffrn_reflns_av_unetI/netI 0.0581
_diffrn_reflns_Laue_measured_fraction_full 0.993
_diffrn_reflns_Laue_measured_fraction_max 0.993
_diffrn_reflns_limit_h_max 12
_diffrn_reflns_limit_h_min -12
_diffrn_reflns_limit_k_max 17
_diffrn_reflns_limit_k_min -17
_diffrn_reflns_limit_l_max 18
_diffrn_reflns_limit_l_min -18
_diffrn_reflns_number 27378
_diffrn_reflns_point_group_measured_fraction_full 0.993
_diffrn_reflns_point_group_measured_fraction_max 0.993
_diffrn_reflns_theta_full 66.696
_diffrn_reflns_theta_max 66.696
_diffrn_reflns_theta_min 2.927
_diffrn_source 'Incoatec I\mS'
_exptl_absorpt_coefficient_mu 3.029
_exptl_absorpt_correction_T_max 0.5842
_exptl_absorpt_correction_T_min 0.4948
_exptl_absorpt_correction_type multi-scan
_exptl_absorpt_process_details SADABS
_exptl_crystal_colour red
_exptl_crystal_density_diffrn 1.251
_exptl_crystal_description cut-b;lock
_exptl_crystal_F_000 906
_exptl_crystal_size_max 0.160
_exptl_crystal_size_mid 0.140
_exptl_crystal_size_min 0.130
_refine_diff_density_max 0.439
_refine_diff_density_min -0.472
_refine_diff_density_rms 0.047
_refine_ls_extinction_method none
_refine_ls_goodness_of_fit_ref 1.094
_refine_ls_hydrogen_treatment constr
_refine_ls_matrix_type full
_refine_ls_number_parameters 550
_refine_ls_number_reflns 7963
_refine_ls_number_restraints 0
_refine_ls_restrained_S_all 1.094
_refine_ls_R_factor_all 0.0588
_refine_ls_R_factor_gt 0.0409
_refine_ls_shift/su_max 0.001
_refine_ls_shift/su_mean 0.000
_refine_ls_structure_factor_coef Fsqd
_refine_ls_weighting_details 'w=1/[\s^2^(Fo^2^)+(0.0595P)^2^+0.4432P] where P=(Fo^2^+2Fc^2^)/3'
_refine_ls_weighting_scheme calc
_refine_ls_wR_factor_gt 0.1110
_refine_ls_wR_factor_ref 0.1149
_reflns_Friedel_coverage 0.000
_reflns_number_gt 6915
_reflns_number_total 7963
_reflns_threshold_expression 'I > 2\s(I)'
_cod_data_source_file ja8b08520_si_002.cif
_cod_data_source_block cu_gilb271_0m_a
_cod_database_code 4133101
_shelx_shelxl_version_number 2014/7
_shelx_space_group_comment
; 
The symmetry employed for this shelxl refinement is uniquely defined 
by the following loop, which should always be used as a source of 
symmetry information in preference to the above space-group names. 
They are only intended as comments. 
;
_shelx_estimated_absorpt_t_min 0.643
_shelx_estimated_absorpt_t_max 0.694

loop_
_space_group_symop_operation_xyz
'x, y, z'
'-x, -y, -z'

loop_
_atom_site_label
_atom_site_type_symbol
_atom_site_fract_x
_atom_site_fract_y
_atom_site_fract_z
_atom_site_U_iso_or_equiv
_atom_site_adp_type
_atom_site_occupancy
_atom_site_site_symmetry_order
_atom_site_calc_flag
_atom_site_refinement_flags_posn
_atom_site_refinement_flags_adp
Fe1 Fe 0.52428(3) 0.33889(2) 0.17709(2) 0.02363(10) Uani 1 1 d . .
O1 O 0.4011(2) 0.49871(13) 0.08726(13) 0.0651(6) Uani 1 1 d . .
O2 O 0.7748(2) 0.36351(15) 0.05579(14) 0.0682(6) Uani 1 1 d . .
N1 N 0.45746(16) 0.21257(12) 0.14522(11) 0.0250(4) Uani 1 1 d . .
N2 N 0.43413(16) 0.25569(11) 0.29704(10) 0.0222(3) Uani 1 1 d . .
N3 N 0.55296(16) 0.40756(11) 0.27719(11) 0.0241(3) Uani 1 1 d . .
N4 N 0.83658(19) 0.56605(14) 0.22575(14) 0.0398(5) Uani 1 1 d . .
N5 N 0.4319(2) 0.42771(13) 0.12958(12) 0.0361(4) Uani 1 1 d . .
N6 N 0.68139(19) 0.33924(13) 0.11257(13) 0.0358(4) Uani 1 1 d . .
B1 B 0.2394(2) 0.77319(16) 0.42882(15) 0.0240(5) Uani 1 1 d . .
C1 C 0.3313(3) 0.06643(17) 0.20397(15) 0.0413(6) Uani 1 1 d . .
H1A H 0.2839 0.0360 0.2632 0.062 Uiso 1 1 calc R U
H1B H 0.2693 0.0821 0.1652 0.062 Uiso 1 1 calc R U
H1C H 0.4030 0.0233 0.1797 0.062 Uiso 1 1 calc R U
C2 C 0.3890(2) 0.15469(14) 0.20966(13) 0.0264(4) Uani 1 1 d . .
C3 C 0.36786(19) 0.18056(13) 0.29811(13) 0.0226(4) Uani 1 1 d . .
C4 C 0.2866(2) 0.13421(14) 0.37590(13) 0.0282(4) Uani 1 1 d . .
H4A H 0.2370 0.0827 0.3756 0.034 Uiso 1 1 calc R U
C5 C 0.2796(2) 0.16475(15) 0.45370(13) 0.0303(5) Uani 1 1 d . .
H5A H 0.2249 0.1342 0.5077 0.036 Uiso 1 1 calc R U
C6 C 0.3524(2) 0.24003(15) 0.45277(14) 0.0291(4) Uani 1 1 d . .
H6B H 0.3508 0.2602 0.5062 0.035 Uiso 1 1 calc R U
C7 C 0.42803(19) 0.28554(14) 0.37240(13) 0.0229(4) Uani 1 1 d . .
C8 C 0.50382(19) 0.37149(14) 0.35862(13) 0.0245(4) Uani 1 1 d . .
C9 C 0.5136(2) 0.40896(16) 0.43788(14) 0.0331(5) Uani 1 1 d . .
H9A H 0.4674 0.3679 0.4920 0.050 Uiso 1 1 calc R U
H9B H 0.6074 0.4105 0.4384 0.050 Uiso 1 1 calc R U
H9C H 0.4725 0.4730 0.4349 0.050 Uiso 1 1 calc R U
C10 C 0.6228(2) 0.49586(14) 0.25410(15) 0.0299(5) Uani 1 1 d . .
H10A H 0.5909 0.5319 0.3024 0.036 Uiso 1 1 calc R U
H10B H 0.6018 0.5347 0.1996 0.036 Uiso 1 1 calc R U
C11 C 0.7732(2) 0.47746(16) 0.23908(17) 0.0362(5) Uani 1 1 d . .
H11A H 0.7943 0.4335 0.2910 0.043 Uiso 1 1 calc R U
H11B H 0.8073 0.4479 0.1864 0.043 Uiso 1 1 calc R U
C12 C 0.8379(3) 0.5925(2) 0.3099(2) 0.0572(8) Uani 1 1 d . .
H12A H 0.8576 0.5362 0.3530 0.069 Uiso 1 1 calc R U
H12B H 0.7505 0.6215 0.3357 0.069 Uiso 1 1 calc R U
C13 C 0.9458(3) 0.6629(2) 0.2887(3) 0.0673(10) Uani 1 1 d . .
H13A H 1.0071 0.6442 0.3287 0.081 Uiso 1 1 calc R U
H13B H 0.9069 0.7271 0.2940 0.081 Uiso 1 1 calc R U
C14 C 1.0176(3) 0.6587(2) 0.1932(3) 0.0773(12) Uani 1 1 d . .
H14A H 1.1151 0.6585 0.1850 0.093 Uiso 1 1 calc R U
H14B H 0.9890 0.7130 0.1517 0.093 Uiso 1 1 calc R U
C15 C 0.9763(3) 0.5657(2) 0.1792(2) 0.0584(8) Uani 1 1 d . .
H15A H 0.9876 0.5654 0.1155 0.070 Uiso 1 1 calc R U
H15B H 1.0274 0.5109 0.2056 0.070 Uiso 1 1 calc R U
C16 C 0.4857(2) 0.19718(15) 0.05523(13) 0.0285(5) Uani 1 1 d . .
C17 C 0.3953(2) 0.23360(16) 0.00360(14) 0.0343(5) Uani 1 1 d . .
C18 C 0.4289(3) 0.22182(19) -0.08513(15) 0.0425(6) Uani 1 1 d . .
H18A H 0.3700 0.2468 -0.1223 0.051 Uiso 1 1 calc R U
C19 C 0.5454(3) 0.17481(19) -0.11884(15) 0.0439(6) Uani 1 1 d . .
H19A H 0.5659 0.1667 -0.1787 0.053 Uiso 1 1 calc R U
C20 C 0.6324(2) 0.13942(17) -0.06650(15) 0.0399(6) Uani 1 1 d . .
H20A H 0.7124 0.1069 -0.0909 0.048 Uiso 1 1 calc R U
C21 C 0.6064(2) 0.14998(15) 0.02175(14) 0.0330(5) Uani 1 1 d . .
C22 C 0.2632(2) 0.28305(19) 0.03916(15) 0.0407(6) Uani 1 1 d . .
H22A H 0.2596 0.2896 0.1011 0.049 Uiso 1 1 calc R U
C23 C 0.2480(3) 0.3818(2) -0.01578(19) 0.0567(7) Uani 1 1 d . .
H23A H 0.1619 0.4114 0.0091 0.085 Uiso 1 1 calc R U
H23B H 0.3196 0.4203 -0.0145 0.085 Uiso 1 1 calc R U
H23C H 0.2528 0.3770 -0.0771 0.085 Uiso 1 1 calc R U
C24 C 0.1472(3) 0.2240(2) 0.04184(19) 0.0576(8) Uani 1 1 d . .
H24A H 0.0628 0.2569 0.0649 0.086 Uiso 1 1 calc R U
H24B H 0.1505 0.2150 -0.0181 0.086 Uiso 1 1 calc R U
H24C H 0.1541 0.1623 0.0804 0.086 Uiso 1 1 calc R U
C25 C 0.7031(2) 0.10741(17) 0.07783(15) 0.0378(5) Uani 1 1 d . .
H25A H 0.6780 0.1338 0.1334 0.045 Uiso 1 1 calc R U
C26 C 0.6943(3) -0.0002(2) 0.1040(2) 0.0614(8) Uani 1 1 d . .
H26A H 0.7578 -0.0260 0.1402 0.092 Uiso 1 1 calc R U
H26B H 0.6040 -0.0157 0.1380 0.092 Uiso 1 1 calc R U
H26C H 0.7156 -0.0275 0.0504 0.092 Uiso 1 1 calc R U
C27 C 0.8469(3) 0.1309(2) 0.0320(2) 0.0540(7) Uani 1 1 d . .
H27A H 0.9051 0.1017 0.0711 0.081 Uiso 1 1 calc R U
H27B H 0.8734 0.1065 -0.0232 0.081 Uiso 1 1 calc R U
H27C H 0.8545 0.1995 0.0188 0.081 Uiso 1 1 calc R U
C28 C 0.14242(18) 0.84879(13) 0.37498(13) 0.0224(4) Uani 1 1 d . .
C29 C 0.0745(2) 0.92635(14) 0.40915(13) 0.0272(4) Uani 1 1 d . .
H29A H 0.0804 0.9331 0.4662 0.033 Uiso 1 1 calc R U
C30 C -0.0013(2) 0.99385(14) 0.36394(14) 0.0300(5) Uani 1 1 d . .
H30A H -0.0450 1.0451 0.3903 0.036 Uiso 1 1 calc R U
C31 C -0.0133(2) 0.98683(14) 0.28091(14) 0.0283(4) Uani 1 1 d . .
H31A H -0.0645 1.0329 0.2495 0.034 Uiso 1 1 calc R U
C32 C 0.0509(2) 0.91130(14) 0.24491(14) 0.0294(4) Uani 1 1 d . .
H32A H 0.0432 0.9047 0.1882 0.035 Uiso 1 1 calc R U
C33 C 0.1271(2) 0.84457(14) 0.29072(14) 0.0274(4) Uani 1 1 d . .
H33A H 0.1707 0.7938 0.2636 0.033 Uiso 1 1 calc R U
C34 C 0.23961(19) 0.66645(14) 0.40631(14) 0.0267(4) Uani 1 1 d . .
C35 C 0.1811(2) 0.58908(14) 0.46842(15) 0.0311(5) Uani 1 1 d . .
H35A H 0.1478 0.5962 0.5282 0.037 Uiso 1 1 calc R U
C36 C 0.1692(2) 0.50250(16) 0.44696(18) 0.0408(6) Uani 1 1 d . .
H36A H 0.1280 0.4526 0.4915 0.049 Uiso 1 1 calc R U
C37 C 0.2177(2) 0.48930(17) 0.3603(2) 0.0457(6) Uani 1 1 d . .
H37A H 0.2073 0.4314 0.3443 0.055 Uiso 1 1 calc R U
C38 C 0.2811(2) 0.56196(17) 0.29803(18) 0.0423(6) Uani 1 1 d . .
H38A H 0.3176 0.5533 0.2389 0.051 Uiso 1 1 calc R U
C39 C 0.2923(2) 0.64778(16) 0.32067(15) 0.0337(5) Uani 1 1 d . .
H39A H 0.3378 0.6961 0.2762 0.040 Uiso 1 1 calc R U
C40 C 0.3886(2) 0.81737(15) 0.39578(13) 0.0293(5) Uani 1 1 d . .
C41 C 0.5037(2) 0.77539(18) 0.34952(14) 0.0365(5) Uani 1 1 d . .
H41A H 0.4999 0.7144 0.3374 0.044 Uiso 1 1 calc R U
C42 C 0.6250(2) 0.8202(2) 0.32033(16) 0.0510(7) Uani 1 1 d . .
H42A H 0.7002 0.7901 0.2872 0.061 Uiso 1 1 calc R U
C43 C 0.6364(3) 0.9067(2) 0.33898(18) 0.0570(8) Uani 1 1 d . .
H43A H 0.7190 0.9364 0.3195 0.068 Uiso 1 1 calc R U
C44 C 0.5267(3) 0.9496(2) 0.3862(2) 0.0526(7) Uani 1 1 d . .
H44A H 0.5333 1.0089 0.4007 0.063 Uiso 1 1 calc R U
C45 C 0.4057(2) 0.90624(16) 0.41284(17) 0.0399(6) Uani 1 1 d . .
H45A H 0.3307 0.9383 0.4442 0.048 Uiso 1 1 calc R U
C46 C 0.1809(2) 0.76945(13) 0.53622(13) 0.0263(4) Uani 1 1 d . .
C47 C 0.0487(2) 0.74658(14) 0.57709(15) 0.0335(5) Uani 1 1 d . .
H47A H -0.0069 0.7355 0.5414 0.040 Uiso 1 1 calc R U
C48 C -0.0042(3) 0.73949(16) 0.66780(16) 0.0454(6) Uani 1 1 d . .
H48A H -0.0933 0.7218 0.6930 0.054 Uiso 1 1 calc R U
C49 C 0.0723(3) 0.75799(18) 0.72125(16) 0.0518(7) Uani 1 1 d . .
H49A H 0.0362 0.7540 0.7830 0.062 Uiso 1 1 calc R U
C50 C 0.2020(3) 0.78245(17) 0.68357(16) 0.0456(6) Uani 1 1 d . .
H50A H 0.2556 0.7960 0.7194 0.055 Uiso 1 1 calc R U
C51 C 0.2547(2) 0.78738(15) 0.59309(15) 0.0336(5) Uani 1 1 d . .
H51A H 0.3447 0.8036 0.5689 0.040 Uiso 1 1 calc R U

loop_
_atom_site_aniso_label
_atom_site_aniso_U_11
_atom_site_aniso_U_22
_atom_site_aniso_U_33
_atom_site_aniso_U_23
_atom_site_aniso_U_13
_atom_site_aniso_U_12
Fe1 0.02651(17) 0.02467(16) 0.02026(16) -0.00342(12) -0.00544(13) -0.00602(12)
O1 0.1070(18) 0.0481(11) 0.0440(10) -0.0065(9) -0.0367(11) 0.0229(11)
O2 0.0561(12) 0.0679(13) 0.0669(13) -0.0238(11) 0.0301(11) -0.0306(11)
N1 0.0241(8) 0.0317(8) 0.0212(8) -0.0062(7) -0.0057(7) -0.0070(7)
N2 0.0207(8) 0.0258(8) 0.0216(8) -0.0047(6) -0.0071(7) -0.0028(7)
N3 0.0234(8) 0.0240(8) 0.0277(9) -0.0070(7) -0.0093(7) -0.0014(7)
N4 0.0327(10) 0.0394(10) 0.0483(12) 0.0064(9) -0.0191(9) -0.0138(9)
N5 0.0493(12) 0.0350(10) 0.0286(9) -0.0078(8) -0.0181(9) 0.0032(9)
N6 0.0353(10) 0.0344(9) 0.0374(10) -0.0138(8) 0.0016(9) -0.0125(8)
B1 0.0195(10) 0.0271(11) 0.0259(11) -0.0054(9) -0.0064(9) 0.0003(9)
C1 0.0526(15) 0.0452(13) 0.0292(11) -0.0111(10) -0.0019(11) -0.0291(12)
C2 0.0260(10) 0.0310(10) 0.0244(10) -0.0049(8) -0.0073(8) -0.0097(8)
C3 0.0204(9) 0.0257(9) 0.0234(10) -0.0032(7) -0.0087(8) -0.0033(8)
C4 0.0268(10) 0.0321(10) 0.0262(10) -0.0018(8) -0.0078(9) -0.0082(9)
C5 0.0281(11) 0.0383(11) 0.0215(10) 0.0010(8) -0.0045(9) -0.0054(9)
C6 0.0301(11) 0.0368(11) 0.0221(10) -0.0080(8) -0.0078(9) -0.0004(9)
C7 0.0211(9) 0.0285(9) 0.0220(9) -0.0063(8) -0.0103(8) 0.0013(8)
C8 0.0233(10) 0.0273(9) 0.0268(10) -0.0099(8) -0.0108(8) 0.0023(8)
C9 0.0370(12) 0.0381(11) 0.0310(11) -0.0147(9) -0.0136(10) -0.0023(10)
C10 0.0309(11) 0.0244(9) 0.0378(12) -0.0059(8) -0.0131(10) -0.0053(9)
C11 0.0296(11) 0.0342(11) 0.0498(14) -0.0121(10) -0.0135(11) -0.0057(9)
C12 0.0649(19) 0.0458(14) 0.0719(19) -0.0135(14) -0.0286(16) -0.0180(14)
C13 0.0526(17) 0.0386(14) 0.123(3) -0.0130(16) -0.043(2) -0.0096(13)
C14 0.063(2) 0.071(2) 0.101(3) 0.0415(19) -0.056(2) -0.0435(17)
C15 0.0362(14) 0.087(2) 0.0512(16) 0.0031(15) -0.0159(13) -0.0223(15)
C16 0.0346(11) 0.0335(10) 0.0199(9) -0.0063(8) -0.0044(9) -0.0168(9)
C17 0.0369(12) 0.0434(12) 0.0251(10) -0.0049(9) -0.0076(10) -0.0172(10)
C18 0.0475(14) 0.0599(15) 0.0240(11) -0.0057(10) -0.0111(11) -0.0197(12)
C19 0.0534(15) 0.0592(15) 0.0216(11) -0.0127(10) -0.0012(11) -0.0239(13)
C20 0.0407(13) 0.0493(13) 0.0305(12) -0.0149(10) 0.0017(11) -0.0164(11)
C21 0.0357(12) 0.0374(11) 0.0280(11) -0.0102(9) -0.0031(9) -0.0157(10)
C22 0.0375(13) 0.0617(15) 0.0271(11) -0.0088(10) -0.0134(10) -0.0067(12)
C23 0.0581(17) 0.0666(18) 0.0497(16) -0.0051(14) -0.0278(14) 0.0026(15)
C24 0.0378(14) 0.091(2) 0.0450(15) -0.0121(15) -0.0071(12) -0.0179(15)
C25 0.0372(12) 0.0439(13) 0.0343(12) -0.0142(10) -0.0048(10) -0.0065(10)
C26 0.0662(19) 0.0525(16) 0.0611(18) 0.0056(14) -0.0149(16) -0.0174(15)
C27 0.0382(14) 0.0575(16) 0.0644(18) -0.0070(14) -0.0104(13) -0.0073(13)
C28 0.0165(9) 0.0232(9) 0.0265(10) -0.0036(7) -0.0026(8) -0.0054(7)
C29 0.0283(10) 0.0288(10) 0.0247(10) -0.0054(8) -0.0067(9) -0.0005(8)
C30 0.0288(11) 0.0274(10) 0.0316(11) -0.0062(8) -0.0043(9) 0.0032(9)
C31 0.0223(10) 0.0290(10) 0.0319(11) 0.0012(8) -0.0082(9) -0.0028(8)
C32 0.0295(11) 0.0334(11) 0.0283(10) -0.0054(8) -0.0117(9) -0.0038(9)
C33 0.0259(10) 0.0268(10) 0.0311(11) -0.0087(8) -0.0073(9) -0.0010(8)
C34 0.0188(9) 0.0288(10) 0.0346(11) -0.0086(8) -0.0094(9) 0.0034(8)
C35 0.0242(10) 0.0296(10) 0.0398(12) -0.0071(9) -0.0092(9) 0.0017(9)
C36 0.0310(12) 0.0289(11) 0.0653(17) -0.0096(11) -0.0170(12) 0.0006(9)
C37 0.0392(13) 0.0347(12) 0.0771(19) -0.0270(12) -0.0310(14) 0.0124(11)
C38 0.0394(13) 0.0470(14) 0.0491(14) -0.0244(12) -0.0215(12) 0.0179(11)
C39 0.0297(11) 0.0346(11) 0.0387(12) -0.0127(9) -0.0109(10) 0.0088(9)
C40 0.0230(10) 0.0377(11) 0.0261(10) 0.0008(8) -0.0091(9) -0.0026(9)
C41 0.0229(10) 0.0572(14) 0.0270(11) -0.0017(10) -0.0070(9) -0.0005(10)
C42 0.0231(11) 0.088(2) 0.0321(12) 0.0088(13) -0.0057(10) -0.0008(13)
C43 0.0328(14) 0.082(2) 0.0505(15) 0.0238(14) -0.0183(12) -0.0295(14)
C44 0.0414(15) 0.0497(15) 0.0666(18) 0.0146(13) -0.0275(14) -0.0190(12)
C45 0.0307(12) 0.0379(12) 0.0510(14) 0.0032(10) -0.0173(11) -0.0071(10)
C46 0.0283(10) 0.0198(9) 0.0287(10) -0.0028(8) -0.0063(9) 0.0037(8)
C47 0.0320(11) 0.0280(10) 0.0347(11) -0.0019(9) -0.0023(10) 0.0025(9)
C48 0.0452(14) 0.0327(12) 0.0394(13) 0.0045(10) 0.0100(12) 0.0109(10)
C49 0.076(2) 0.0411(13) 0.0260(11) -0.0018(10) -0.0035(13) 0.0256(13)
C50 0.0655(18) 0.0400(13) 0.0341(12) -0.0108(10) -0.0234(13) 0.0228(12)
C51 0.0403(12) 0.0293(10) 0.0334(11) -0.0084(9) -0.0152(10) 0.0098(9)

loop_
_atom_type_symbol
_atom_type_description
_atom_type_scat_dispersion_real
_atom_type_scat_dispersion_imag
_atom_type_scat_source
C C 0.0181 0.0091 'International Tables Vol C Tables 4.2.6.8 and 6.1.1.4'
H H 0.0000 0.0000 'International Tables Vol C Tables 4.2.6.8 and 6.1.1.4'
B B 0.0090 0.0039 'International Tables Vol C Tables 4.2.6.8 and 6.1.1.4'
N N 0.0311 0.0180 'International Tables Vol C Tables 4.2.6.8 and 6.1.1.4'
O O 0.0492 0.0322 'International Tables Vol C Tables 4.2.6.8 and 6.1.1.4'
Fe Fe -1.1336 3.1974 'International Tables Vol C Tables 4.2.6.8 and 6.1.1.4'

loop_
_geom_angle_atom_site_label_1
_geom_angle_atom_site_label_2
_geom_angle_atom_site_label_3
_geom_angle
N5 Fe1 N6 108.73(10)
N5 Fe1 N2 118.40(8)
N6 Fe1 N2 132.86(8)
N5 Fe1 N3 96.84(8)
N6 Fe1 N3 99.74(8)
N2 Fe1 N3 74.51(6)
N5 Fe1 N1 102.57(8)
N6 Fe1 N1 98.51(7)
N2 Fe1 N1 73.24(6)
N3 Fe1 N1 147.38(6)
C2 N1 C16 121.11(16)
C2 N1 Fe1 117.32(13)
C16 N1 Fe1 121.54(12)
C3 N2 C7 120.39(16)
C3 N2 Fe1 120.17(13)
C7 N2 Fe1 118.83(12)
C8 N3 C10 120.18(17)
C8 N3 Fe1 118.50(13)
C10 N3 Fe1 121.29(13)
C11 N4 C15 115.0(2)
C11 N4 C12 112.26(19)
C15 N4 C12 103.3(2)
O1 N5 Fe1 162.0(2)
O2 N6 Fe1 160.3(2)
C46 B1 C40 110.09(17)
C46 B1 C34 109.80(16)
C40 B1 C34 112.57(16)
C46 B1 C28 108.36(16)
C40 B1 C28 105.70(15)
C34 B1 C28 110.17(16)
C2 C1 H1A 109.5
C2 C1 H1B 109.5
H1A C1 H1B 109.5
C2 C1 H1C 109.5
H1A C1 H1C 109.5
H1B C1 H1C 109.5
N1 C2 C3 114.68(17)
N1 C2 C1 126.82(19)
C3 C2 C1 118.50(17)
N2 C3 C4 121.36(18)
N2 C3 C2 113.62(16)
C4 C3 C2 125.02(17)
C5 C4 C3 118.48(18)
C5 C4 H4A 120.8
C3 C4 H4A 120.8
C4 C5 C6 119.87(19)
C4 C5 H5A 120.1
C6 C5 H5A 120.1
C5 C6 C7 118.86(19)
C5 C6 H6B 120.6
C7 C6 H6B 120.6
N2 C7 C6 120.94(18)
N2 C7 C8 113.21(17)
C6 C7 C8 125.80(18)
N3 C8 C7 114.59(17)
N3 C8 C9 126.37(18)
C7 C8 C9 119.03(17)
C8 C9 H9A 109.5
C8 C9 H9B 109.5
H9A C9 H9B 109.5
C8 C9 H9C 109.5
H9A C9 H9C 109.5
H9B C9 H9C 109.5
N3 C10 C11 111.69(17)
N3 C10 H10A 109.3
C11 C10 H10A 109.3
N3 C10 H10B 109.3
C11 C10 H10B 109.3
H10A C10 H10B 107.9
N4 C11 C10 109.61(18)
N4 C11 H11A 109.7
C10 C11 H11A 109.7
N4 C11 H11B 109.7
C10 C11 H11B 109.7
H11A C11 H11B 108.2
N4 C12 C13 106.5(3)
N4 C12 H12A 110.4
C13 C12 H12A 110.4
N4 C12 H12B 110.4
C13 C12 H12B 110.4
H12A C12 H12B 108.6
C12 C13 C14 103.6(3)
C12 C13 H13A 111.0
C14 C13 H13A 111.0
C12 C13 H13B 111.0
C14 C13 H13B 111.0
H13A C13 H13B 109.0
C13 C14 C15 103.8(2)
C13 C14 H14A 111.0
C15 C14 H14A 111.0
C13 C14 H14B 111.0
C15 C14 H14B 111.0
H14A C14 H14B 109.0
N4 C15 C14 101.3(3)
N4 C15 H15A 111.5
C14 C15 H15A 111.5
N4 C15 H15B 111.5
C14 C15 H15B 111.5
H15A C15 H15B 109.3
C17 C16 C21 122.44(19)
C17 C16 N1 118.8(2)
C21 C16 N1 118.64(19)
C16 C17 C18 117.5(2)
C16 C17 C22 123.15(19)
C18 C17 C22 119.3(2)
C19 C18 C17 121.0(2)
C19 C18 H18A 119.5
C17 C18 H18A 119.5
C20 C19 C18 120.3(2)
C20 C19 H19A 119.9
C18 C19 H19A 119.9
C19 C20 C21 121.7(2)
C19 C20 H20A 119.1
C21 C20 H20A 119.1
C20 C21 C16 117.0(2)
C20 C21 C25 120.0(2)
C16 C21 C25 122.92(19)
C17 C22 C23 111.8(2)
C17 C22 C24 110.5(2)
C23 C22 C24 109.9(2)
C17 C22 H22A 108.2
C23 C22 H22A 108.2
C24 C22 H22A 108.2
C22 C23 H23A 109.5
C22 C23 H23B 109.5
H23A C23 H23B 109.5
C22 C23 H23C 109.5
H23A C23 H23C 109.5
H23B C23 H23C 109.5
C22 C24 H24A 109.5
C22 C24 H24B 109.5
H24A C24 H24B 109.5
C22 C24 H24C 109.5
H24A C24 H24C 109.5
H24B C24 H24C 109.5
C21 C25 C27 112.9(2)
C21 C25 C26 111.1(2)
C27 C25 C26 109.0(2)
C21 C25 H25A 107.9
C27 C25 H25A 107.9
C26 C25 H25A 107.9
C25 C26 H26A 109.5
C25 C26 H26B 109.5
H26A C26 H26B 109.5
C25 C26 H26C 109.5
H26A C26 H26C 109.5
H26B C26 H26C 109.5
C25 C27 H27A 109.5
C25 C27 H27B 109.5
H27A C27 H27B 109.5
C25 C27 H27C 109.5
H27A C27 H27C 109.5
H27B C27 H27C 109.5
C29 C28 C33 114.09(18)
C29 C28 B1 121.81(17)
C33 C28 B1 124.00(17)
C30 C29 C28 123.44(19)
C30 C29 H29A 118.3
C28 C29 H29A 118.3
C31 C30 C29 120.40(19)
C31 C30 H30A 119.8
C29 C30 H30A 119.8
C32 C31 C30 118.2(2)
C32 C31 H31A 120.9
C30 C31 H31A 120.9
C31 C32 C33 120.7(2)
C31 C32 H32A 119.6
C33 C32 H32A 119.6
C32 C33 C28 123.09(19)
C32 C33 H33A 118.5
C28 C33 H33A 118.5
C35 C34 C39 114.21(19)
C35 C34 B1 123.73(18)
C39 C34 B1 121.96(18)
C36 C35 C34 123.5(2)
C36 C35 H35A 118.3
C34 C35 H35A 118.3
C37 C36 C35 119.9(2)
C37 C36 H36A 120.1
C35 C36 H36A 120.1
C38 C37 C36 118.6(2)
C38 C37 H37A 120.7
C36 C37 H37A 120.7
C37 C38 C39 120.7(2)
C37 C38 H38A 119.6
C39 C38 H38A 119.6
C38 C39 C34 123.0(2)
C38 C39 H39A 118.5
C34 C39 H39A 118.5
C41 C40 C45 114.5(2)
C41 C40 B1 126.1(2)
C45 C40 B1 119.42(19)
C40 C41 C42 122.2(3)
C40 C41 H41A 118.9
C42 C41 H41A 118.9
C43 C42 C41 120.9(3)
C43 C42 H42A 119.5
C41 C42 H42A 119.5
C44 C43 C42 118.9(2)
C44 C43 H43A 120.6
C42 C43 H43A 120.6
C43 C44 C45 120.1(3)
C43 C44 H44A 120.0
C45 C44 H44A 120.0
C44 C45 C40 123.4(3)
C44 C45 H45A 118.3
C40 C45 H45A 118.3
C51 C46 C47 114.9(2)
C51 C46 B1 124.66(19)
C47 C46 B1 120.40(19)
C48 C47 C46 122.7(2)
C48 C47 H47A 118.7
C46 C47 H47A 118.7
C49 C48 C47 120.3(2)
C49 C48 H48A 119.8
C47 C48 H48A 119.8
C50 C49 C48 118.9(2)
C50 C49 H49A 120.5
C48 C49 H49A 120.5
C49 C50 C51 120.2(3)
C49 C50 H50A 119.9
C51 C50 H50A 119.9
C50 C51 C46 122.9(2)
C50 C51 H51A 118.6
C46 C51 H51A 118.6

loop_
_geom_bond_atom_site_label_1
_geom_bond_atom_site_label_2
_geom_bond_distance
Fe1 N5 1.6929(19)
Fe1 N6 1.6964(19)
Fe1 N2 2.0804(16)
Fe1 N3 2.1382(16)
Fe1 N1 2.2158(16)
O1 N5 1.170(3)
O2 N6 1.172(2)
N1 C2 1.285(3)
N1 C16 1.446(3)
N2 C3 1.340(2)
N2 C7 1.341(3)
N3 C8 1.283(3)
N3 C10 1.467(2)
N4 C11 1.453(3)
N4 C15 1.456(3)
N4 C12 1.471(4)
B1 C46 1.653(3)
B1 C40 1.655(3)
B1 C34 1.659(3)
B1 C28 1.666(3)
C1 C2 1.494(3)
C1 H1A 0.9800
C1 H1B 0.9800
C1 H1C 0.9800
C2 C3 1.488(3)
C3 C4 1.390(3)
C4 C5 1.381(3)
C4 H4A 0.9500
C5 C6 1.384(3)
C5 H5A 0.9500
C6 C7 1.389(3)
C6 H6B 0.9500
C7 C8 1.488(3)
C8 C9 1.501(3)
C9 H9A 0.9800
C9 H9B 0.9800
C9 H9C 0.9800
C10 C11 1.527(3)
C10 H10A 0.9900
C10 H10B 0.9900
C11 H11A 0.9900
C11 H11B 0.9900
C12 C13 1.518(4)
C12 H12A 0.9900
C12 H12B 0.9900
C13 C14 1.524(5)
C13 H13A 0.9900
C13 H13B 0.9900
C14 C15 1.530(5)
C14 H14A 0.9900
C14 H14B 0.9900
C15 H15A 0.9900
C15 H15B 0.9900
C16 C17 1.395(3)
C16 C21 1.405(3)
C17 C18 1.408(3)
C17 C22 1.519(3)
C18 C19 1.372(4)
C18 H18A 0.9500
C19 C20 1.372(4)
C19 H19A 0.9500
C20 C21 1.398(3)
C20 H20A 0.9500
C21 C25 1.512(3)
C22 C23 1.530(4)
C22 C24 1.534(3)
C22 H22A 1.0000
C23 H23A 0.9800
C23 H23B 0.9800
C23 H23C 0.9800
C24 H24A 0.9800
C24 H24B 0.9800
C24 H24C 0.9800
C25 C27 1.527(3)
C25 C26 1.533(4)
C25 H25A 1.0000
C26 H26A 0.9800
C26 H26B 0.9800
C26 H26C 0.9800
C27 H27A 0.9800
C27 H27B 0.9800
C27 H27C 0.9800
C28 C29 1.402(3)
C28 C33 1.402(3)
C29 C30 1.390(3)
C29 H29A 0.9500
C30 C31 1.382(3)
C30 H30A 0.9500
C31 C32 1.378(3)
C31 H31A 0.9500
C32 C33 1.392(3)
C32 H32A 0.9500
C33 H33A 0.9500
C34 C35 1.404(3)
C34 C39 1.406(3)
C35 C36 1.392(3)
C35 H35A 0.9500
C36 C37 1.389(4)
C36 H36A 0.9500
C37 C38 1.377(4)
C37 H37A 0.9500
C38 C39 1.389(3)
C38 H38A 0.9500
C39 H39A 0.9500
C40 C41 1.395(3)
C40 C45 1.408(3)
C41 C42 1.403(3)
C41 H41A 0.9500
C42 C43 1.370(4)
C42 H42A 0.9500
C43 C44 1.370(4)
C43 H43A 0.9500
C44 C45 1.390(3)
C44 H44A 0.9500
C45 H45A 0.9500
C46 C51 1.400(3)
C46 C47 1.404(3)
C47 C48 1.393(3)
C47 H47A 0.9500
C48 C49 1.380(4)
C48 H48A 0.9500
C49 C50 1.379(4)
C49 H49A 0.9500
C50 C51 1.393(3)
C50 H50A 0.9500
C51 H51A 0.9500

loop_
_geom_torsion_atom_site_label_1
_geom_torsion_atom_site_label_2
_geom_torsion_atom_site_label_3
_geom_torsion_atom_site_label_4
_geom_torsion
N6 Fe1 N5 O1 -25.1(6)
N2 Fe1 N5 O1 153.7(6)
N3 Fe1 N5 O1 77.6(6)
N1 Fe1 N5 O1 -128.8(6)
N5 Fe1 N6 O2 7.9(6)
N2 Fe1 N6 O2 -170.7(5)
N3 Fe1 N6 O2 -92.8(5)
N1 Fe1 N6 O2 114.3(5)
C16 N1 C2 C3 -179.67(18)
Fe1 N1 C2 C3 -1.7(2)
C16 N1 C2 C1 0.7(3)
Fe1 N1 C2 C1 178.69(19)
C7 N2 C3 C4 3.0(3)
Fe1 N2 C3 C4 -167.97(15)
C7 N2 C3 C2 -177.91(17)
Fe1 N2 C3 C2 11.1(2)
N1 C2 C3 N2 -5.7(3)
C1 C2 C3 N2 173.9(2)
N1 C2 C3 C4 173.34(19)
C1 C2 C3 C4 -7.0(3)
N2 C3 C4 C5 -2.7(3)
C2 C3 C4 C5 178.2(2)
C3 C4 C5 C6 0.1(3)
C4 C5 C6 C7 2.2(3)
C3 N2 C7 C6 -0.5(3)
Fe1 N2 C7 C6 170.52(15)
C3 N2 C7 C8 -178.12(17)
Fe1 N2 C7 C8 -7.1(2)
C5 C6 C7 N2 -2.0(3)
C5 C6 C7 C8 175.22(19)
C10 N3 C8 C7 176.13(17)
Fe1 N3 C8 C7 -1.7(2)
C10 N3 C8 C9 -2.4(3)
Fe1 N3 C8 C9 179.83(16)
N2 C7 C8 N3 5.5(3)
C6 C7 C8 N3 -171.89(19)
N2 C7 C8 C9 -175.83(18)
C6 C7 C8 C9 6.7(3)
C8 N3 C10 C11 96.5(2)
Fe1 N3 C10 C11 -85.8(2)
C15 N4 C11 C10 -158.1(2)
C12 N4 C11 C10 84.3(3)
N3 C10 C11 N4 -174.00(18)
C11 N4 C12 C13 160.1(2)
C15 N4 C12 C13 35.7(3)
N4 C12 C13 C14 -9.8(3)
C12 C13 C14 C15 -18.1(3)
C11 N4 C15 C14 -168.9(2)
C12 N4 C15 C14 -46.3(3)
C13 C14 C15 N4 39.9(3)
C2 N1 C16 C17 88.5(2)
Fe1 N1 C16 C17 -89.4(2)
C2 N1 C16 C21 -94.5(2)
Fe1 N1 C16 C21 87.5(2)
C21 C16 C17 C18 -0.1(3)
N1 C16 C17 C18 176.71(18)
C21 C16 C17 C22 178.72(19)
N1 C16 C17 C22 -4.4(3)
C16 C17 C18 C19 1.0(3)
C22 C17 C18 C19 -177.9(2)
C17 C18 C19 C20 -0.9(4)
C18 C19 C20 C21 -0.2(4)
C19 C20 C21 C16 1.1(3)
C19 C20 C21 C25 178.2(2)
C17 C16 C21 C20 -0.9(3)
N1 C16 C21 C20 -177.74(18)
C17 C16 C21 C25 -177.93(19)
N1 C16 C21 C25 5.2(3)
C16 C17 C22 C23 124.7(2)
C18 C17 C22 C23 -56.5(3)
C16 C17 C22 C24 -112.6(2)
C18 C17 C22 C24 66.3(3)
C20 C21 C25 C27 48.9(3)
C16 C21 C25 C27 -134.2(2)
C20 C21 C25 C26 -73.9(3)
C16 C21 C25 C26 103.1(3)
C46 B1 C28 C29 29.5(2)
C40 B1 C28 C29 -88.5(2)
C34 B1 C28 C29 149.66(17)
C46 B1 C28 C33 -154.28(17)
C40 B1 C28 C33 87.7(2)
C34 B1 C28 C33 -34.1(2)
C33 C28 C29 C30 -0.3(3)
B1 C28 C29 C30 176.24(18)
C28 C29 C30 C31 0.2(3)
C29 C30 C31 C32 0.3(3)
C30 C31 C32 C33 -0.7(3)
C31 C32 C33 C28 0.6(3)
C29 C28 C33 C32 -0.1(3)
B1 C28 C33 C32 -176.57(18)
C46 B1 C34 C35 8.1(3)
C40 B1 C34 C35 131.2(2)
C28 B1 C34 C35 -111.1(2)
C46 B1 C34 C39 -175.84(18)
C40 B1 C34 C39 -52.8(3)
C28 B1 C34 C39 64.9(2)
C39 C34 C35 C36 -3.3(3)
B1 C34 C35 C36 173.0(2)
C34 C35 C36 C37 0.5(3)
C35 C36 C37 C38 2.3(3)
C36 C37 C38 C39 -2.2(3)
C37 C38 C39 C34 -0.8(4)
C35 C34 C39 C38 3.4(3)
B1 C34 C39 C38 -172.9(2)
C46 B1 C40 C41 126.3(2)
C34 B1 C40 C41 3.5(3)
C28 B1 C40 C41 -116.9(2)
C46 B1 C40 C45 -55.0(2)
C34 B1 C40 C45 -177.85(19)
C28 B1 C40 C45 61.8(2)
C45 C40 C41 C42 -1.9(3)
B1 C40 C41 C42 176.8(2)
C40 C41 C42 C43 2.3(4)
C41 C42 C43 C44 -0.6(4)
C42 C43 C44 C45 -1.3(4)
C43 C44 C45 C40 1.6(4)
C41 C40 C45 C44 0.0(3)
B1 C40 C45 C44 -178.8(2)
C40 B1 C46 C51 -9.0(3)
C34 B1 C46 C51 115.5(2)
C28 B1 C46 C51 -124.1(2)
C40 B1 C46 C47 171.38(18)
C34 B1 C46 C47 -64.1(2)
C28 B1 C46 C47 56.2(2)
C51 C46 C47 C48 -1.8(3)
B1 C46 C47 C48 177.87(19)
C46 C47 C48 C49 2.0(3)
C47 C48 C49 C50 -0.8(3)
C48 C49 C50 C51 -0.6(3)
C49 C50 C51 C46 0.8(3)
C47 C46 C51 C50 0.4(3)
B1 C46 C51 C50 -179.26(19)
